data_7202614
loop_
_publ_author_name
'Bacchi, Alessia'
'Bosetti, Elsa'
'Carcelli, Mauro'

_publ_section_title
;
 Unusual hydrogen bonded (OH)4 tetrahedral nests organize zinc(ii)
 coordination complexes in a non covalent diamondoid network
;
_journal_issue 4
_journal_name_full CrystEngComm
_journal_page_first 313
_journal_paper_doi 10.1039/b616955d
_journal_volume 9
_journal_year 2007
_chemical_formula_sum 'C36 H30 Cl2 N2 O2 Zn'
_chemical_formula_weight 658.89
_chemical_name_systematic
;
?
;
_space_group_IT_number 114
_symmetry_cell_setting tetragonal
_symmetry_space_group_name_Hall 'P -4 2n'
_symmetry_space_group_name_H-M 'P -4 21 c'
_atom_sites_solution_hydrogens geom
_atom_sites_solution_primary direct
_atom_sites_solution_secondary difmap
_audit_creation_method SHELXL-97
_cell_angle_alpha 90.00
_cell_angle_beta 90.00
_cell_angle_gamma 90.00
_cell_formula_units_Z 4
_cell_length_a 15.748(3)
_cell_length_b 15.748(3)
_cell_length_c 12.706(3)
_cell_measurement_reflns_used 24
_cell_measurement_temperature 293(2)
_cell_measurement_theta_max 14
_cell_measurement_theta_min 5
_cell_volume 3151.1(11)
_computing_structure_refinement 'SHELXL-97 (Sheldrick, 1997)'
_computing_structure_solution 'SIR97 (Altomare et al, 1997)'
_diffrn_ambient_temperature 293(2)
_diffrn_measured_fraction_theta_full 0.998
_diffrn_measured_fraction_theta_max 0.998
_diffrn_measurement_device_type 'Philips PW1100 diffractometer'
_diffrn_measurement_method '\q/2\q scan'
_diffrn_radiation_monochromator graphite
_diffrn_radiation_source 'fine-focus sealed tube'
_diffrn_radiation_type MoK\a
_diffrn_radiation_wavelength 0.71073
_diffrn_reflns_av_R_equivalents 0.1006
_diffrn_reflns_av_sigmaI/netI 0.1298
_diffrn_reflns_limit_h_max 17
_diffrn_reflns_limit_h_min 0
_diffrn_reflns_limit_k_max 17
_diffrn_reflns_limit_k_min 0
_diffrn_reflns_limit_l_max 14
_diffrn_reflns_limit_l_min 0
_diffrn_reflns_number 2582
_diffrn_reflns_theta_full 23.55
_diffrn_reflns_theta_max 23.55
_diffrn_reflns_theta_min 1.83
_diffrn_standards_interval_count 100
_diffrn_standards_number 1
_exptl_absorpt_coefficient_mu 0.984
_exptl_absorpt_correction_type none
_exptl_crystal_colour colorless
_exptl_crystal_density_diffrn 1.389
_exptl_crystal_density_method 'not measured'
_exptl_crystal_description prism
_exptl_crystal_F_000 1360
_exptl_crystal_size_max 0.16
_exptl_crystal_size_mid 0.08
_exptl_crystal_size_min 0.05
_refine_diff_density_max 0.266
_refine_diff_density_min -0.517
_refine_diff_density_rms 0.064
_refine_ls_abs_structure_details 'Flack H D (1983), Acta Cryst. A39, 876-881'
_refine_ls_abs_structure_Flack 0.49(6)
_refine_ls_extinction_method none
_refine_ls_goodness_of_fit_ref 0.862
_refine_ls_hydrogen_treatment mixed
_refine_ls_matrix_type full
_refine_ls_number_parameters 200
_refine_ls_number_reflns 1332
_refine_ls_number_restraints 0
_refine_ls_restrained_S_all 0.862
_refine_ls_R_factor_all 0.1184
_refine_ls_R_factor_gt 0.0518
_refine_ls_shift/su_max 0.001
_refine_ls_shift/su_mean 0.000
_refine_ls_structure_factor_coef Fsqd
_refine_ls_weighting_details 'calc w=1/[\s^2^(Fo^2^)+(0.0512P)^2^+0.0000P] where P=(Fo^2^+2Fc^2^)/3'
_refine_ls_weighting_scheme calc
_refine_ls_wR_factor_gt 0.1017
_refine_ls_wR_factor_ref 0.1235
_reflns_number_gt 742
_reflns_number_total 1332
_reflns_threshold_expression >2sigma(I)
_cod_data_source_file b616955d.txt
_cod_data_source_block zncl2
_cod_depositor_comments
;
The following automatic conversions were performed:
'_symmetry_cell_setting' value 'Tetragonal' changed to 'tetragonal'
according to '/home/saulius/struct/CIF-dictionaries/cif_core.dic'
dictionary named 'cif_core.dic' version 2.4.1 from 2010-06-29.

Automatic conversion script
Id: cif_fix_enum 1527 2010-12-29 10:47:43Z saulius 
;
_cod_database_code 7202614

loop_
_symmetry_equiv_pos_as_xyz
'x, y, z'
'x+1/2, -y+1/2, -z+1/2'
'-x, -y, z'
'-x+1/2, y+1/2, -z+1/2'
'-y+1/2, -x+1/2, z+1/2'
'-y, x, -z'
'y, -x, -z'
'y+1/2, x+1/2, z+1/2'

loop_
_atom_site_label
_atom_site_type_symbol
_atom_site_fract_x
_atom_site_fract_y
_atom_site_fract_z
_atom_site_U_iso_or_equiv
_atom_site_adp_type
_atom_site_occupancy
_atom_site_symmetry_multiplicity
_atom_site_calc_flag
_atom_site_refinement_flags
_atom_site_disorder_assembly
_atom_site_disorder_group
Zn Zn 0.0000 0.5000 0.17036(14) 0.0482(5) Uani 1 2 d S . .
Cl Cl 0.06840(16) 0.40336(16) 0.0736(2) 0.0520(8) Uani 1 1 d . . .
N N -0.0854(5) 0.4404(5) 0.2671(7) 0.037(2) Uani 1 1 d . . .
O O -0.3303(5) 0.2652(6) 0.3533(6) 0.044(2) Uani 1 1 d . . .
C1 C -0.2683(6) 0.2854(6) 0.4323(9) 0.038(3) Uani 1 1 d . . .
C2 C -0.2040(7) 0.3399(6) 0.3752(8) 0.036(3) Uani 1 1 d . . .
C3 C -0.2267(7) 0.3943(7) 0.2970(8) 0.043(3) Uani 1 1 d . . .
H3 H -0.2836 0.3984 0.2783 0.052 Uiso 1 1 calc R . .
C4 C -0.1674(7) 0.4441(7) 0.2440(9) 0.048(3) Uani 1 1 d . . .
H4 H -0.1858 0.4806 0.1912 0.058 Uiso 1 1 calc R . .
C5 C -0.0613(7) 0.3893(6) 0.3484(9) 0.046(3) Uani 1 1 d . . .
H5 H -0.0045 0.3891 0.3688 0.055 Uiso 1 1 calc R . .
C6 C -0.1165(6) 0.3389(6) 0.4007(8) 0.045(3) Uani 1 1 d . . .
H6 H -0.0969 0.3033 0.4537 0.054 Uiso 1 1 calc R . .
C7 C -0.2301(6) 0.2014(7) 0.4715(8) 0.036(3) Uani 1 1 d . . .
C8 C -0.2001(7) 0.1431(7) 0.3994(9) 0.045(3) Uani 1 1 d . . .
H8 H -0.2008 0.1565 0.3281 0.054 Uiso 1 1 calc R . .
C9 C -0.1686(7) 0.0645(7) 0.4318(10) 0.051(3) Uani 1 1 d . . .
H9 H -0.1495 0.0258 0.3817 0.061 Uiso 1 1 calc R . .
C10 C -0.1656(8) 0.0437(7) 0.5358(9) 0.055(4) Uani 1 1 d . . .
H10 H -0.1454 -0.0089 0.5579 0.066 Uiso 1 1 calc R . .
C11 C -0.1938(8) 0.1035(7) 0.6075(9) 0.059(4) Uani 1 1 d . . .
H11 H -0.1906 0.0909 0.6789 0.071 Uiso 1 1 calc R . .
C12 C -0.2259(7) 0.1795(6) 0.5778(9) 0.048(3) Uani 1 1 d . . .
H12 H -0.2453 0.2173 0.6286 0.058 Uiso 1 1 calc R . .
C13 C -0.3093(7) 0.3382(7) 0.5207(8) 0.037(3) Uani 1 1 d . . .
C14 C -0.2617(7) 0.3890(6) 0.5853(9) 0.042(3) Uani 1 1 d . . .
H14 H -0.2029 0.3900 0.5778 0.050 Uiso 1 1 calc R . .
C15 C -0.3001(8) 0.4392(7) 0.6624(10) 0.053(3) Uani 1 1 d . . .
H15 H -0.2672 0.4740 0.7052 0.064 Uiso 1 1 calc R . .
C16 C -0.3852(8) 0.4372(8) 0.6746(10) 0.059(3) Uani 1 1 d . . .
H16 H -0.4107 0.4699 0.7267 0.070 Uiso 1 1 calc R . .
C17 C -0.4340(7) 0.3873(9) 0.6109(9) 0.065(4) Uani 1 1 d . . .
H17 H -0.4927 0.3876 0.6181 0.078 Uiso 1 1 calc R . .
C18 C -0.3963(8) 0.3367(7) 0.5362(9) 0.054(4) Uani 1 1 d . . .
H18 H -0.4298 0.3009 0.4954 0.065 Uiso 1 1 calc R . .
H1O H -0.361(7) 0.236(7) 0.375(10) 0.07(5) Uiso 1 1 d . . .

loop_
_atom_site_aniso_label
_atom_site_aniso_U_11
_atom_site_aniso_U_22
_atom_site_aniso_U_33
_atom_site_aniso_U_23
_atom_site_aniso_U_13
_atom_site_aniso_U_12
Zn 0.0464(14) 0.0477(14) 0.0506(9) 0.000 0.000 -0.0042(10)
Cl 0.0531(18) 0.0452(16) 0.0576(17) -0.0077(17) 0.0009(18) 0.0132(14)
N 0.028(5) 0.042(5) 0.042(5) 0.000(5) -0.003(5) -0.018(4)
O 0.039(5) 0.060(6) 0.034(5) 0.007(4) -0.005(4) -0.015(5)
C1 0.043(6) 0.038(6) 0.034(6) 0.009(6) -0.005(6) -0.006(5)
C2 0.044(7) 0.033(6) 0.032(6) 0.002(5) -0.002(5) -0.007(5)
C3 0.037(7) 0.048(7) 0.045(7) 0.012(6) -0.016(6) -0.004(6)
C4 0.054(8) 0.046(7) 0.044(7) 0.015(7) -0.006(7) -0.003(7)
C5 0.031(6) 0.048(7) 0.058(8) -0.004(7) -0.010(6) -0.006(5)
C6 0.047(7) 0.048(7) 0.039(8) 0.007(6) -0.011(6) -0.008(5)
C7 0.031(6) 0.038(7) 0.038(7) -0.003(6) -0.002(5) -0.012(6)
C8 0.047(7) 0.054(8) 0.033(7) 0.002(6) 0.012(6) 0.005(6)
C9 0.059(8) 0.042(7) 0.051(8) -0.009(7) 0.005(7) -0.002(6)
C10 0.068(9) 0.035(7) 0.062(9) 0.017(7) 0.001(8) -0.002(6)
C11 0.100(10) 0.049(8) 0.027(7) 0.015(6) 0.002(7) -0.011(8)
C12 0.074(8) 0.029(6) 0.042(7) 0.003(7) -0.002(8) -0.003(6)
C13 0.044(7) 0.038(7) 0.030(7) 0.011(6) -0.005(6) -0.002(6)
C14 0.048(7) 0.042(7) 0.036(7) 0.001(7) -0.004(7) 0.007(6)
C15 0.070(9) 0.040(7) 0.050(7) -0.001(7) -0.006(8) -0.003(6)
C16 0.064(9) 0.062(9) 0.050(8) 0.005(8) 0.012(8) 0.014(7)
C17 0.029(6) 0.108(11) 0.058(9) -0.010(9) 0.006(7) -0.005(8)
C18 0.052(8) 0.059(8) 0.050(8) -0.016(7) 0.003(7) -0.014(7)

loop_
_atom_type_symbol
_atom_type_description
_atom_type_scat_dispersion_real
_atom_type_scat_dispersion_imag
_atom_type_scat_source
C C 0.0033 0.0016 'International Tables Vol C Tables 4.2.6.8 and 6.1.1.4'
H H 0.0000 0.0000 'International Tables Vol C Tables 4.2.6.8 and 6.1.1.4'
Cl Cl 0.1484 0.1585 'International Tables Vol C Tables 4.2.6.8 and 6.1.1.4'
N N 0.0061 0.0033 'International Tables Vol C Tables 4.2.6.8 and 6.1.1.4'
O O 0.0106 0.0060 'International Tables Vol C Tables 4.2.6.8 and 6.1.1.4'
Zn Zn 0.2839 1.4301 'International Tables Vol C Tables 4.2.6.8 and 6.1.1.4'

loop_
_geom_angle_atom_site_label_1
_geom_angle_atom_site_label_2
_geom_angle_atom_site_label_3
_geom_angle
_geom_angle_site_symmetry_1
_geom_angle_site_symmetry_3
_geom_angle_publ_flag
N Zn N 106.3(5) 3_565 . ?
N Zn Cl 109.0(3) 3_565 . ?
N Zn Cl 109.5(3) . . ?
N Zn Cl 109.5(3) 3_565 3_565 ?
N Zn Cl 109.0(3) . 3_565 ?
Cl Zn Cl 113.21(17) . 3_565 ?
C4 N C5 117.8(9) . . ?
C4 N Zn 119.1(8) . . ?
C5 N Zn 122.8(7) . . ?
O C1 C2 104.2(9) . . ?
O C1 C7 107.6(8) . . ?
C2 C1 C7 112.4(8) . . ?
O C1 C13 110.2(8) . . ?
C2 C1 C13 109.0(8) . . ?
C7 C1 C13 113.2(9) . . ?
C3 C2 C6 115.5(10) . . ?
C3 C2 C1 122.1(10) . . ?
C6 C2 C1 122.4(9) . . ?
C2 C3 C4 122.2(10) . . ?
N C4 C3 121.4(10) . . ?
C6 C5 N 122.6(10) . . ?
C5 C6 C2 120.5(10) . . ?
C8 C7 C12 117.5(10) . . ?
C8 C7 C1 119.5(9) . . ?
C12 C7 C1 123.0(10) . . ?
C7 C8 C9 121.1(11) . . ?
C10 C9 C8 120.8(12) . . ?
C9 C10 C11 117.6(11) . . ?
C12 C11 C10 122.6(11) . . ?
C11 C12 C7 120.4(11) . . ?
C14 C13 C18 117.8(11) . . ?
C14 C13 C1 121.5(10) . . ?
C18 C13 C1 120.7(10) . . ?
C13 C14 C15 120.9(11) . . ?
C16 C15 C14 119.9(12) . . ?
C15 C16 C17 120.3(13) . . ?
C16 C17 C18 120.0(12) . . ?
C17 C18 C13 121.0(12) . . ?

loop_
_geom_bond_atom_site_label_1
_geom_bond_atom_site_label_2
_geom_bond_distance
_geom_bond_site_symmetry_2
_geom_bond_publ_flag
Zn N 2.050(8) 3_565 ?
Zn N 2.050(8) . ?
Zn Cl 2.233(3) . ?
Zn Cl 2.233(3) 3_565 ?
N C4 1.326(11) . ?
N C5 1.363(12) . ?
O C1 1.436(12) . ?
C1 C2 1.513(13) . ?
C1 C7 1.536(12) . ?
C1 C13 1.539(14) . ?
C2 C3 1.360(13) . ?
C2 C6 1.415(13) . ?
C3 C4 1.392(14) . ?
C5 C6 1.352(14) . ?
C7 C8 1.380(13) . ?
C7 C12 1.396(14) . ?
C8 C9 1.396(14) . ?
C9 C10 1.363(14) . ?
C10 C11 1.383(14) . ?
C11 C12 1.353(14) . ?
C13 C14 1.370(12) . ?
C13 C18 1.384(14) . ?
C14 C15 1.398(14) . ?
C15 C16 1.348(15) . ?
C16 C17 1.365(15) . ?
C17 C18 1.374(15) . ?
